data_7236862
loop_
_publ_author_name
'Zhou, Yibin'
'Qian, Lebin'
'Liu, Miaochang'
'Huang, Xiaobo'
'Wang, Yuxiang'
'Cheng, Yixiang'
'Gao, Wenxia'
'Wu, Ge'
'Wu, Huayue'

_publ_section_title
;
 5-(2,6-Bis((E)-4-(dimethylamino)styryl)-1-ethylpyridin-4(1H)-ylidene)-2,2-dimethyl-1,3-dioxane-4,6-dione:
 aggregation-induced emission, polymorphism, mechanochromism, and
 thermochromism
;
_journal_issue 36
_journal_name_full 'Journal of Materials Chemistry C'
_journal_page_first 9264
_journal_paper_doi 10.1039/C7TC02746J
_journal_volume 5
_journal_year 2017
_chemical_formula_moiety 'C33 H37 N3 O4'
_chemical_formula_sum 'C33 H37 N3 O4'
_chemical_formula_weight 539.65
_space_group_crystal_system monoclinic
_space_group_IT_number 14
_space_group_name_Hall '-P 2ybc'
_space_group_name_H-M_alt 'P 1 21/c 1'
_atom_sites_solution_hydrogens geom
_atom_sites_solution_primary dual
_audit_creation_date 2016-11-08
_audit_creation_method
;
Olex2 1.2
(compiled 2016.09.09 svn.r3337 for OlexSys, GUI svn.r5227)
;
_audit_update_record
;
2017-06-01 deposited with the CCDC.
2017-08-07 downloaded from the CCDC.
;
_cell_angle_alpha 90
_cell_angle_beta 98.262(2)
_cell_angle_gamma 90
_cell_formula_units_Z 4
_cell_length_a 11.2361(14)
_cell_length_b 24.602(3)
_cell_length_c 10.5445(14)
_cell_measurement_reflns_used 3247
_cell_measurement_temperature 130
_cell_measurement_theta_max 26.354
_cell_measurement_theta_min 2.47
_cell_volume 2884.6(6)
_computing_cell_refinement 'SAINT v7.68A (Bruker, 2009)'
_computing_data_reduction 'SAINT v7.68A (Bruker, 2009)'
_computing_molecular_graphics 'Olex2 (Dolomanov et al., 2009)'
_computing_publication_material 'Olex2 (Dolomanov et al., 2009)'
_computing_structure_refinement 'ShelXL (Sheldrick, 2015)'
_computing_structure_solution 'ShelXT (Sheldrick, 2015)'
_diffrn_ambient_temperature 130
_diffrn_measured_fraction_theta_full 1.000
_diffrn_measured_fraction_theta_max 0.997
_diffrn_measurement_device_type 'Bruker APEX-II CCD'
_diffrn_measurement_method '\f and \w scans'
_diffrn_radiation_monochromator graphite
_diffrn_radiation_type MoK\a
_diffrn_radiation_wavelength 0.71073
_diffrn_reflns_av_R_equivalents 0.0587
_diffrn_reflns_av_unetI/netI 0.0624
_diffrn_reflns_Laue_measured_fraction_full 1.000
_diffrn_reflns_Laue_measured_fraction_max 0.997
_diffrn_reflns_limit_h_max 14
_diffrn_reflns_limit_h_min -13
_diffrn_reflns_limit_k_max 30
_diffrn_reflns_limit_k_min -31
_diffrn_reflns_limit_l_max 13
_diffrn_reflns_limit_l_min -13
_diffrn_reflns_number 23416
_diffrn_reflns_point_group_measured_fraction_full 1.000
_diffrn_reflns_point_group_measured_fraction_max 0.997
_diffrn_reflns_theta_full 26.000
_diffrn_reflns_theta_max 27.506
_diffrn_reflns_theta_min 1.655
_diffrn_standards_number 0
_exptl_absorpt_coefficient_mu 0.082
_exptl_absorpt_correction_T_max 0.7456
_exptl_absorpt_correction_T_min 0.6242
_exptl_absorpt_correction_type multi-scan
_exptl_absorpt_process_details
;
SADABS-2008/1 (Bruker,2008) was used for absorption correction.
wR2(int) was 0.0688 before and 0.0418 after correction.
The Ratio of minimum to maximum transmission is 0.8372.
The \l/2 correction factor is 0.0015.
;
_exptl_crystal_colour orange
_exptl_crystal_density_diffrn 1.243
_exptl_crystal_description block
_exptl_crystal_F_000 1152
_exptl_crystal_size_max 0.28
_exptl_crystal_size_mid 0.22
_exptl_crystal_size_min 0.2
_refine_diff_density_max 0.199
_refine_diff_density_min -0.226
_refine_diff_density_rms 0.044
_refine_ls_extinction_method none
_refine_ls_goodness_of_fit_ref 0.975
_refine_ls_hydrogen_treatment constr
_refine_ls_matrix_type full
_refine_ls_number_parameters 368
_refine_ls_number_reflns 6623
_refine_ls_number_restraints 0
_refine_ls_restrained_S_all 0.975
_refine_ls_R_factor_all 0.0955
_refine_ls_R_factor_gt 0.0460
_refine_ls_shift/su_max 0.005
_refine_ls_shift/su_mean 0.000
_refine_ls_structure_factor_coef Fsqd
_refine_ls_weighting_details 'w=1/[\s^2^(Fo^2^)+(0.0538P)^2^] where P=(Fo^2^+2Fc^2^)/3'
_refine_ls_weighting_scheme calc
_refine_ls_wR_factor_gt 0.0974
_refine_ls_wR_factor_ref 0.1150
_reflns_Friedel_coverage 0.000
_reflns_number_gt 4011
_reflns_number_total 6623
_reflns_threshold_expression 'I > 2\s(I)'
_cod_data_source_file c7tc02746j2.cif
_cod_data_source_block dm16734
_cod_database_code 7236862
_shelx_space_group_comment
;
The symmetry employed for this shelxl refinement is uniquely defined
by the following loop, which should always be used as a source of
symmetry information in preference to the above space-group names.
They are only intended as comments.
;
_shelx_estimated_absorpt_t_max 0.984
_shelx_estimated_absorpt_t_min 0.977
_olex2_refinement_description
;
1. Fixed Uiso
 At 1.2 times of:
  All C(H) groups, All C(H,H) groups
 At 1.5 times of:
  All C(H,H,H) groups
2.a Secondary CH2 refined with riding coordinates:
 C24(H24A,H24B)
2.b Aromatic/amide H refined with riding coordinates:
 C1(H1), C2(H2), C4(H4), C5(H5), C7(H7), C8(H8), C10(H10), C12(H12), C14(H14),
 C15(H15), C17(H17), C18(H18), C20(H20), C21(H21)
2.c Idealised Me refined as rotating group:
 C22(H22A,H22B,H22C), C23(H23A,H23B,H23C), C25(H25A,H25B,H25C), C26(H26A,H26B,
 H26C), C27(H27A,H27B,H27C), C31(H31A,H31B,H31C), C32(H32A,H32B,H32C)
;
_shelx_shelxl_version_number 2016/6
_olex2_submission_special_instructions 'No special instructions were received'

loop_
_space_group_symop_operation_xyz
'x, y, z'
'-x, y+1/2, -z+1/2'
'-x, -y, -z'
'x, -y-1/2, z-1/2'

loop_
_atom_site_label
_atom_site_type_symbol
_atom_site_fract_x
_atom_site_fract_y
_atom_site_fract_z
_atom_site_U_iso_or_equiv
_atom_site_adp_type
_atom_site_occupancy
_atom_site_site_symmetry_order
_atom_site_calc_flag
_atom_site_refinement_flags_posn
O1 O 0.39477(11) 0.65604(5) 0.11958(12) 0.0374(3) Uani 1 1 d .
O2 O 0.31603(10) 0.71127(5) 0.24925(12) 0.0328(3) Uani 1 1 d .
O3 O 0.21532(10) 0.67998(5) 0.41360(12) 0.0301(3) Uani 1 1 d .
O4 O 0.19005(10) 0.59317(5) 0.45009(12) 0.0336(3) Uani 1 1 d .
N1 N 0.49618(11) 0.46070(6) 0.28971(13) 0.0220(3) Uani 1 1 d .
N2 N 1.01228(13) 0.54941(6) -0.26481(15) 0.0329(4) Uani 1 1 d .
N3 N 0.14833(13) 0.27928(7) 0.87979(16) 0.0385(4) Uani 1 1 d .
C1 C 0.80918(14) 0.48901(7) -0.05672(16) 0.0249(4) Uani 1 1 d .
H1 H 0.779441 0.454170 -0.038330 0.030 Uiso 1 1 calc R
C2 C 0.88962(14) 0.49331(7) -0.14331(16) 0.0263(4) Uani 1 1 d .
H2 H 0.914676 0.461390 -0.182731 0.032 Uiso 1 1 calc R
C3 C 0.93543(14) 0.54413(7) -0.17453(16) 0.0259(4) Uani 1 1 d .
C4 C 0.89895(16) 0.58984(8) -0.11034(18) 0.0329(4) Uani 1 1 d .
H4 H 0.929990 0.624658 -0.126688 0.039 Uiso 1 1 calc R
C5 C 0.81880(15) 0.58475(8) -0.02407(18) 0.0326(4) Uani 1 1 d .
H5 H 0.795531 0.616468 0.017534 0.039 Uiso 1 1 calc R
C6 C 0.77023(14) 0.53472(7) 0.00479(16) 0.0242(4) Uani 1 1 d .
C7 C 0.68200(14) 0.53418(8) 0.09371(16) 0.0256(4) Uani 1 1 d .
H7 H 0.672345 0.567617 0.136118 0.031 Uiso 1 1 calc R
C8 C 0.61283(13) 0.49335(7) 0.12403(15) 0.0247(4) Uani 1 1 d .
H8 H 0.622042 0.458215 0.089327 0.030 Uiso 1 1 calc R
C9 C 0.52263(13) 0.50198(7) 0.21035(15) 0.0224(4) Uani 1 1 d .
C10 C 0.46415(13) 0.55111(7) 0.21103(15) 0.0226(4) Uani 1 1 d .
H10 H 0.481623 0.578494 0.152918 0.027 Uiso 1 1 calc R
C11 C 0.37916(13) 0.56278(7) 0.29424(15) 0.0204(4) Uani 1 1 d .
C12 C 0.35509(13) 0.51856(7) 0.37258(15) 0.0221(4) Uani 1 1 d .
H12 H 0.298437 0.523556 0.430334 0.026 Uiso 1 1 calc R
C13 C 0.40971(13) 0.46886(7) 0.36902(15) 0.0212(4) Uani 1 1 d .
C14 C 0.38146(14) 0.42531(7) 0.45444(16) 0.0239(4) Uani 1 1 d .
H14 H 0.444211 0.401322 0.488669 0.029 Uiso 1 1 calc R
C15 C 0.27223(14) 0.41752(7) 0.48675(16) 0.0244(4) Uani 1 1 d .
H15 H 0.208477 0.438326 0.441749 0.029 Uiso 1 1 calc R
C16 C 0.24098(14) 0.38022(7) 0.58437(15) 0.0219(4) Uani 1 1 d .
C17 C 0.12114(14) 0.37125(7) 0.60018(16) 0.0257(4) Uani 1 1 d .
H17 H 0.059318 0.388772 0.543866 0.031 Uiso 1 1 calc R
C18 C 0.08972(14) 0.33766(7) 0.69526(17) 0.0265(4) Uani 1 1 d .
H18 H 0.007146 0.332318 0.702076 0.032 Uiso 1 1 calc R
C19 C 0.17772(15) 0.31132(7) 0.78185(17) 0.0259(4) Uani 1 1 d .
C20 C 0.29907(14) 0.31961(7) 0.76502(16) 0.0264(4) Uani 1 1 d .
H20 H 0.361189 0.301778 0.820294 0.032 Uiso 1 1 calc R
C21 C 0.32828(14) 0.35301(7) 0.67009(16) 0.0235(4) Uani 1 1 d .
H21 H 0.410702 0.357945 0.661980 0.028 Uiso 1 1 calc R
C22 C 0.24241(18) 0.25500(9) 0.9706(2) 0.0479(6) Uani 1 1 d .
H22A H 0.291378 0.230901 0.925111 0.072 Uiso 1 1 calc GR
H22B H 0.206128 0.233992 1.034123 0.072 Uiso 1 1 calc GR
H22C H 0.293356 0.283705 1.014020 0.072 Uiso 1 1 calc GR
C23 C 0.02638(17) 0.27651(9) 0.9074(2) 0.0475(6) Uani 1 1 d .
H23A H -0.000302 0.312896 0.928577 0.071 Uiso 1 1 calc GR
H23B H 0.022861 0.252091 0.980193 0.071 Uiso 1 1 calc GR
H23C H -0.026258 0.262657 0.832161 0.071 Uiso 1 1 calc GR
C24 C 0.55697(15) 0.40752(7) 0.28842(17) 0.0293(4) Uani 1 1 d .
H24A H 0.571767 0.392868 0.376729 0.035 Uiso 1 1 calc R
H24B H 0.635852 0.412517 0.258546 0.035 Uiso 1 1 calc R
C25 C 0.48287(18) 0.36692(8) 0.2019(2) 0.0454(5) Uani 1 1 d .
H25A H 0.475861 0.379298 0.112790 0.068 Uiso 1 1 calc GR
H25B H 0.402520 0.363927 0.227124 0.068 Uiso 1 1 calc GR
H25C H 0.522409 0.331328 0.209907 0.068 Uiso 1 1 calc GR
C26 C 1.05531(15) 0.50133(8) -0.32322(17) 0.0346(5) Uani 1 1 d .
H26A H 1.103761 0.479418 -0.257375 0.052 Uiso 1 1 calc GR
H26B H 1.104688 0.512154 -0.388380 0.052 Uiso 1 1 calc GR
H26C H 0.986583 0.479880 -0.363430 0.052 Uiso 1 1 calc GR
C27 C 1.07798(17) 0.59972(9) -0.2714(2) 0.0416(5) Uani 1 1 d .
H27A H 1.021063 0.629827 -0.290176 0.062 Uiso 1 1 calc GR
H27B H 1.128793 0.597113 -0.339272 0.062 Uiso 1 1 calc GR
H27C H 1.128558 0.606286 -0.189055 0.062 Uiso 1 1 calc GR
C28 C 0.32685(13) 0.61600(7) 0.30354(16) 0.0217(4) Uani 1 1 d .
C29 C 0.35038(14) 0.65936(7) 0.21887(18) 0.0276(4) Uani 1 1 d .
C30 C 0.29469(15) 0.72097(7) 0.37838(18) 0.0290(4) Uani 1 1 d .
C31 C 0.22867(16) 0.77421(8) 0.3779(2) 0.0387(5) Uani 1 1 d .
H31A H 0.278333 0.803253 0.349441 0.058 Uiso 1 1 calc GR
H31B H 0.211910 0.782242 0.464668 0.058 Uiso 1 1 calc GR
H31C H 0.152770 0.771802 0.319409 0.058 Uiso 1 1 calc GR
C32 C 0.41233(15) 0.72158(8) 0.47071(19) 0.0344(5) Uani 1 1 d .
H32A H 0.451427 0.686000 0.469729 0.052 Uiso 1 1 calc GR
H32B H 0.395613 0.729474 0.557519 0.052 Uiso 1 1 calc GR
H32C H 0.465560 0.749637 0.444213 0.052 Uiso 1 1 calc GR
C33 C 0.24329(14) 0.62628(7) 0.39237(16) 0.0248(4) Uani 1 1 d .

loop_
_atom_site_aniso_label
_atom_site_aniso_U_11
_atom_site_aniso_U_22
_atom_site_aniso_U_33
_atom_site_aniso_U_23
_atom_site_aniso_U_13
_atom_site_aniso_U_12
O1 0.0421(8) 0.0406(8) 0.0325(8) 0.0129(6) 0.0160(6) 0.0083(6)
O2 0.0355(7) 0.0290(7) 0.0341(8) 0.0073(6) 0.0059(5) 0.0071(6)
O3 0.0214(6) 0.0270(7) 0.0432(8) -0.0036(6) 0.0097(5) 0.0002(5)
O4 0.0315(7) 0.0324(8) 0.0408(8) 0.0007(6) 0.0186(6) -0.0007(6)
N1 0.0178(7) 0.0267(8) 0.0216(8) 0.0005(6) 0.0029(5) 0.0020(6)
N2 0.0290(8) 0.0406(10) 0.0322(9) -0.0053(7) 0.0151(7) -0.0063(7)
N3 0.0311(8) 0.0446(11) 0.0415(10) 0.0173(8) 0.0106(7) -0.0002(7)
C1 0.0196(8) 0.0310(10) 0.0234(9) -0.0009(8) 0.0003(7) -0.0023(7)
C2 0.0213(8) 0.0325(10) 0.0248(9) -0.0073(8) 0.0022(7) -0.0003(7)
C3 0.0203(8) 0.0357(11) 0.0219(9) -0.0023(8) 0.0039(7) -0.0024(7)
C4 0.0348(10) 0.0308(11) 0.0360(11) -0.0030(9) 0.0148(8) -0.0073(8)
C5 0.0316(10) 0.0347(11) 0.0335(11) -0.0073(9) 0.0117(8) -0.0024(8)
C6 0.0197(8) 0.0320(10) 0.0214(9) -0.0028(7) 0.0045(7) -0.0014(7)
C7 0.0202(8) 0.0360(11) 0.0207(9) -0.0042(8) 0.0036(7) 0.0008(8)
C8 0.0197(8) 0.0323(10) 0.0220(9) -0.0002(8) 0.0024(7) 0.0030(7)
C9 0.0182(8) 0.0301(10) 0.0184(9) -0.0018(7) 0.0012(6) -0.0021(7)
C10 0.0192(8) 0.0289(10) 0.0196(9) 0.0017(7) 0.0022(6) -0.0014(7)
C11 0.0147(8) 0.0278(10) 0.0177(8) 0.0003(7) -0.0013(6) -0.0021(7)
C12 0.0175(8) 0.0278(10) 0.0209(9) -0.0003(7) 0.0031(6) -0.0014(7)
C13 0.0170(8) 0.0288(10) 0.0176(9) -0.0007(7) 0.0019(6) -0.0021(7)
C14 0.0241(9) 0.0253(10) 0.0220(9) 0.0019(7) 0.0022(7) 0.0032(7)
C15 0.0230(8) 0.0249(10) 0.0245(9) 0.0011(7) 0.0000(7) 0.0023(7)
C16 0.0220(8) 0.0222(9) 0.0220(9) -0.0010(7) 0.0049(7) 0.0010(7)
C17 0.0202(8) 0.0295(10) 0.0267(10) 0.0009(8) 0.0012(7) 0.0027(7)
C18 0.0190(8) 0.0304(10) 0.0308(10) -0.0001(8) 0.0058(7) -0.0025(7)
C19 0.0272(9) 0.0236(10) 0.0278(10) 0.0004(7) 0.0067(7) -0.0034(7)
C20 0.0231(9) 0.0284(10) 0.0269(10) 0.0022(8) 0.0012(7) 0.0024(7)
C21 0.0187(8) 0.0261(10) 0.0258(10) -0.0012(7) 0.0037(7) -0.0013(7)
C22 0.0481(13) 0.0498(14) 0.0463(13) 0.0258(11) 0.0086(10) 0.0015(10)
C23 0.0371(11) 0.0640(15) 0.0427(13) 0.0114(11) 0.0102(9) -0.0154(10)
C24 0.0254(9) 0.0329(11) 0.0314(11) 0.0055(8) 0.0102(7) 0.0079(8)
C25 0.0483(12) 0.0351(12) 0.0549(14) -0.0121(10) 0.0140(10) 0.0020(10)
C26 0.0259(9) 0.0525(13) 0.0264(10) -0.0062(9) 0.0071(7) 0.0021(9)
C27 0.0365(11) 0.0546(14) 0.0372(12) -0.0012(10) 0.0177(9) -0.0131(10)
C28 0.0180(8) 0.0259(10) 0.0213(9) 0.0023(7) 0.0033(6) -0.0005(7)
C29 0.0216(9) 0.0313(11) 0.0294(10) 0.0049(8) 0.0015(7) 0.0045(8)
C30 0.0228(9) 0.0276(10) 0.0368(11) 0.0005(8) 0.0047(7) 0.0021(7)
C31 0.0265(10) 0.0312(11) 0.0569(14) -0.0014(10) 0.0007(9) 0.0050(8)
C32 0.0273(9) 0.0292(11) 0.0447(12) -0.0020(9) -0.0018(8) 0.0005(8)
C33 0.0182(8) 0.0267(10) 0.0285(10) -0.0019(8) 0.0005(7) -0.0001(7)

loop_
_atom_type_symbol
_atom_type_description
_atom_type_scat_dispersion_real
_atom_type_scat_dispersion_imag
_atom_type_scat_source
C C 0.0033 0.0016 'International Tables Vol C Tables 4.2.6.8 and 6.1.1.4'
H H 0.0000 0.0000 'International Tables Vol C Tables 4.2.6.8 and 6.1.1.4'
N N 0.0061 0.0033 'International Tables Vol C Tables 4.2.6.8 and 6.1.1.4'
O O 0.0106 0.0060 'International Tables Vol C Tables 4.2.6.8 and 6.1.1.4'

loop_
_geom_angle_atom_site_label_1
_geom_angle_atom_site_label_2
_geom_angle_atom_site_label_3
_geom_angle
C29 O2 C30 117.57(13)
C33 O3 C30 117.82(12)
C9 N1 C13 119.48(14)
C9 N1 C24 120.53(13)
C13 N1 C24 119.97(14)
C3 N2 C26 119.77(16)
C3 N2 C27 119.15(15)
C27 N2 C26 118.31(14)
C19 N3 C22 120.06(15)
C19 N3 C23 121.03(16)
C23 N3 C22 118.10(16)
C2 C1 H1 119.2
C2 C1 C6 121.59(17)
C6 C1 H1 119.2
C1 C2 H2 119.4
C1 C2 C3 121.30(16)
C3 C2 H2 119.4
N2 C3 C2 122.04(16)
N2 C3 C4 120.81(16)
C4 C3 C2 117.15(16)
C3 C4 H4 119.6
C5 C4 C3 120.71(17)
C5 C4 H4 119.6
C4 C5 H5 118.7
C4 C5 C6 122.52(17)
C6 C5 H5 118.7
C1 C6 C7 125.23(16)
C5 C6 C1 116.68(15)
C5 C6 C7 118.07(16)
C6 C7 H7 115.4
C8 C7 C6 129.25(17)
C8 C7 H7 115.4
C7 C8 H8 119.5
C7 C8 C9 121.01(16)
C9 C8 H8 119.5
N1 C9 C8 119.86(15)
N1 C9 C10 120.02(14)
C10 C9 C8 120.12(15)
C9 C10 H10 118.4
C9 C10 C11 123.11(16)
C11 C10 H10 118.4
C10 C11 C28 122.89(15)
C12 C11 C10 114.10(15)
C12 C11 C28 122.92(15)
C11 C12 H12 118.5
C13 C12 C11 123.07(15)
C13 C12 H12 118.5
N1 C13 C14 119.91(15)
C12 C13 N1 120.10(15)
C12 C13 C14 119.90(15)
C13 C14 H14 118.3
C15 C14 C13 123.45(15)
C15 C14 H14 118.3
C14 C15 H15 116.8
C14 C15 C16 126.44(16)
C16 C15 H15 116.8
C17 C16 C15 121.13(15)
C17 C16 C21 116.34(15)
C21 C16 C15 122.49(14)
C16 C17 H17 119.0
C18 C17 C16 122.08(15)
C18 C17 H17 119.0
C17 C18 H18 119.4
C17 C18 C19 121.17(15)
C19 C18 H18 119.4
N3 C19 C18 121.99(15)
N3 C19 C20 121.06(15)
C18 C19 C20 116.95(16)
C19 C20 H20 119.5
C21 C20 C19 120.94(15)
C21 C20 H20 119.5
C16 C21 H21 118.8
C20 C21 C16 122.50(15)
C20 C21 H21 118.8
N3 C22 H22A 109.5
N3 C22 H22B 109.5
N3 C22 H22C 109.5
H22A C22 H22B 109.5
H22A C22 H22C 109.5
H22B C22 H22C 109.5
N3 C23 H23A 109.5
N3 C23 H23B 109.5
N3 C23 H23C 109.5
H23A C23 H23B 109.5
H23A C23 H23C 109.5
H23B C23 H23C 109.5
N1 C24 H24A 109.2
N1 C24 H24B 109.2
N1 C24 C25 111.96(14)
H24A C24 H24B 107.9
C25 C24 H24A 109.2
C25 C24 H24B 109.2
C24 C25 H25A 109.5
C24 C25 H25B 109.5
C24 C25 H25C 109.5
H25A C25 H25B 109.5
H25A C25 H25C 109.5
H25B C25 H25C 109.5
N2 C26 H26A 109.5
N2 C26 H26B 109.5
N2 C26 H26C 109.5
H26A C26 H26B 109.5
H26A C26 H26C 109.5
H26B C26 H26C 109.5
N2 C27 H27A 109.5
N2 C27 H27B 109.5
N2 C27 H27C 109.5
H27A C27 H27B 109.5
H27A C27 H27C 109.5
H27B C27 H27C 109.5
C29 C28 C11 121.12(15)
C29 C28 C33 117.91(15)
C33 C28 C11 120.85(15)
O1 C29 O2 114.86(16)
O1 C29 C28 127.88(17)
O2 C29 C28 117.23(15)
O2 C30 C31 106.93(15)
O2 C30 C32 111.07(14)
O3 C30 O2 108.91(14)
O3 C30 C31 106.80(14)
O3 C30 C32 110.90(15)
C31 C30 C32 112.04(15)
C30 C31 H31A 109.5
C30 C31 H31B 109.5
C30 C31 H31C 109.5
H31A C31 H31B 109.5
H31A C31 H31C 109.5
H31B C31 H31C 109.5
C30 C32 H32A 109.5
C30 C32 H32B 109.5
C30 C32 H32C 109.5
H32A C32 H32B 109.5
H32A C32 H32C 109.5
H32B C32 H32C 109.5
O3 C33 C28 117.21(15)
O4 C33 O3 114.62(15)
O4 C33 C28 128.13(16)

loop_
_geom_bond_atom_site_label_1
_geom_bond_atom_site_label_2
_geom_bond_distance
O1 C29 1.225(2)
O2 C29 1.385(2)
O2 C30 1.436(2)
O3 C30 1.430(2)
O3 C33 1.384(2)
O4 C33 1.223(2)
N1 C9 1.375(2)
N1 C13 1.385(2)
N1 C24 1.477(2)
N2 C3 1.380(2)
N2 C26 1.448(2)
N2 C27 1.448(2)
N3 C19 1.377(2)
N3 C22 1.449(2)
N3 C23 1.443(2)
C1 H1 0.9500
C1 C2 1.378(2)
C1 C6 1.399(2)
C2 H2 0.9500
C2 C3 1.409(2)
C3 C4 1.404(2)
C4 H4 0.9500
C4 C5 1.375(2)
C5 H5 0.9500
C5 C6 1.398(2)
C6 C7 1.459(2)
C7 H7 0.9500
C7 C8 1.337(2)
C8 H8 0.9500
C8 C9 1.472(2)
C9 C10 1.376(2)
C10 H10 0.9500
C10 C11 1.416(2)
C11 C12 1.415(2)
C11 C28 1.444(2)
C12 H12 0.9500
C12 C13 1.371(2)
C13 C14 1.464(2)
C14 H14 0.9500
C14 C15 1.334(2)
C15 H15 0.9500
C15 C16 1.459(2)
C16 C17 1.398(2)
C16 C21 1.404(2)
C17 H17 0.9500
C17 C18 1.384(2)
C18 H18 0.9500
C18 C19 1.404(2)
C19 C20 1.415(2)
C20 H20 0.9500
C20 C21 1.371(2)
C21 H21 0.9500
C22 H22A 0.9800
C22 H22B 0.9800
C22 H22C 0.9800
C23 H23A 0.9800
C23 H23B 0.9800
C23 H23C 0.9800
C24 H24A 0.9900
C24 H24B 0.9900
C24 C25 1.518(3)
C25 H25A 0.9800
C25 H25B 0.9800
C25 H25C 0.9800
C26 H26A 0.9800
C26 H26B 0.9800
C26 H26C 0.9800
C27 H27A 0.9800
C27 H27B 0.9800
C27 H27C 0.9800
C28 C29 1.440(2)
C28 C33 1.441(2)
C30 C31 1.505(2)
C30 C32 1.525(2)
C31 H31A 0.9800
C31 H31B 0.9800
C31 H31C 0.9800
C32 H32A 0.9800
C32 H32B 0.9800
C32 H32C 0.9800

loop_
_geom_torsion_atom_site_label_1
_geom_torsion_atom_site_label_2
_geom_torsion_atom_site_label_3
_geom_torsion_atom_site_label_4
_geom_torsion
N1 C9 C10 C11 2.5(2)
N1 C13 C14 C15 -147.48(17)
N2 C3 C4 C5 177.48(16)
N3 C19 C20 C21 -177.77(17)
C1 C2 C3 N2 -177.35(15)
C1 C2 C3 C4 2.2(2)
C1 C6 C7 C8 -7.7(3)
C2 C1 C6 C5 -1.2(2)
C2 C1 C6 C7 177.48(15)
C2 C3 C4 C5 -2.1(3)
C3 C4 C5 C6 0.3(3)
C4 C5 C6 C1 1.4(3)
C4 C5 C6 C7 -177.45(16)
C5 C6 C7 C8 170.98(17)
C6 C1 C2 C3 -0.6(3)
C6 C7 C8 C9 -175.80(15)
C7 C8 C9 N1 -147.64(16)
C7 C8 C9 C10 32.9(2)
C8 C9 C10 C11 -178.01(14)
C9 N1 C13 C12 -3.0(2)
C9 N1 C13 C14 -179.60(14)
C9 N1 C24 C25 -95.61(18)
C9 C10 C11 C12 -2.9(2)
C9 C10 C11 C28 173.73(15)
C10 C11 C12 C13 0.4(2)
C10 C11 C28 C29 5.9(2)
C10 C11 C28 C33 -178.19(15)
C11 C12 C13 N1 2.5(2)
C11 C12 C13 C14 179.08(14)
C11 C28 C29 O1 14.1(3)
C11 C28 C29 O2 -168.09(14)
C11 C28 C33 O3 167.79(14)
C11 C28 C33 O4 -14.5(3)
C12 C11 C28 C29 -177.77(15)
C12 C11 C28 C33 -1.8(2)
C12 C13 C14 C15 35.9(2)
C13 N1 C9 C8 -178.89(14)
C13 N1 C9 C10 0.6(2)
C13 N1 C24 C25 82.83(19)
C13 C14 C15 C16 -170.82(16)
C14 C15 C16 C17 -172.98(17)
C14 C15 C16 C21 9.4(3)
C15 C16 C17 C18 -177.50(16)
C15 C16 C21 C20 177.39(16)
C16 C17 C18 C19 0.7(3)
C17 C16 C21 C20 -0.4(3)
C17 C18 C19 N3 177.68(17)
C17 C18 C19 C20 -1.6(3)
C18 C19 C20 C21 1.6(3)
C19 C20 C21 C16 -0.6(3)
C21 C16 C17 C18 0.3(3)
C22 N3 C19 C18 -177.02(19)
C22 N3 C19 C20 2.3(3)
C23 N3 C19 C18 -7.5(3)
C23 N3 C19 C20 171.77(18)
C24 N1 C9 C8 -0.4(2)
C24 N1 C9 C10 179.06(14)
C24 N1 C13 C12 178.51(14)
C24 N1 C13 C14 1.9(2)
C26 N2 C3 C2 -4.8(2)
C26 N2 C3 C4 175.69(15)
C27 N2 C3 C2 -165.64(16)
C27 N2 C3 C4 14.8(3)
C28 C11 C12 C13 -176.24(15)
C29 O2 C30 O3 -50.34(18)
C29 O2 C30 C31 -165.41(14)
C29 O2 C30 C32 72.08(18)
C29 C28 C33 O3 -16.2(2)
C29 C28 C33 O4 161.56(17)
C30 O2 C29 O1 -163.32(14)
C30 O2 C29 C28 18.6(2)
C30 O3 C33 O4 163.79(15)
C30 O3 C33 C28 -18.2(2)
C33 O3 C30 O2 50.14(18)
C33 O3 C30 C31 165.29(14)
C33 O3 C30 C32 -72.38(19)
C33 C28 C29 O1 -161.93(17)
C33 C28 C29 O2 15.9(2)
